data_2218259
loop_
_publ_author_name
'Wong, Richard Chee Seng'
'Ooi, Mei Lee'
'Sakurai, Hidehiro'
'Ng, Seik Weng'

_publ_section_title
;
 Tris[2-(deuteriomethylsulfanyl)phenyl]phosphine deuteriochloroform
 0.125-solvate
;
_journal_coeditor_code TK2251
_journal_issue 5
_journal_name_full 'Acta Crystallographica Section E'
_journal_page_first o898
_journal_paper_doi 10.1107/S1600536808010817
_journal_volume 64
_journal_year 2008
_chemical_formula_iupac 'C21 H12 D9 P S3, 0.125C D Cl3'
_chemical_formula_moiety 'C21 H12 D9 P S3, 0.125(C D Cl3)'
_chemical_formula_sum 'C21.125 H12 Cl0.375 D9.125 P S3'
_chemical_formula_weight 424.63
_chemical_name_systematic
;Tris[2-(deuteriomethylsulfanyl)phenyl]phosphine deuteriochloroform
 0.125-solvate
;
_space_group_IT_number 148
_symmetry_cell_setting hexagonal
_symmetry_space_group_name_Hall '-R 3'
_symmetry_space_group_name_H-M 'R -3 :H'
_atom_sites_solution_hydrogens geom
_atom_sites_solution_primary direct
_atom_sites_solution_secondary difmap
_audit_creation_method SHELXL-97
_cell_angle_alpha 90
_cell_angle_beta 90
_cell_angle_gamma 120
_cell_formula_units_Z 24
_cell_length_a 23.0900(10)
_cell_length_b 23.090
_cell_length_c 25.1440(10)
_cell_measurement_reflns_used 2990
_cell_measurement_temperature 100(2)
_cell_measurement_theta_max 21.9
_cell_measurement_theta_min 2.6
_cell_volume 11609.5(7)
_computing_cell_refinement 'SAINT (Bruker, 2007)'
_computing_data_collection 'APEX2 (Bruker, 2007)'
_computing_data_reduction 'SAINT (Bruker, 2007)'
_computing_molecular_graphics 'X-SEED (Barbour, 2001)'
_computing_publication_material 'publCIF (Westrip, 2008)'
_computing_structure_refinement 'SHELXL97 (Sheldrick, 2008)'
_computing_structure_solution 'SHELXS97 (Sheldrick, 2008)'
_diffrn_ambient_temperature 100(2)
_diffrn_measured_fraction_theta_full 1.000
_diffrn_measured_fraction_theta_max 1.000
_diffrn_measurement_device_type 'Bruker SMART APEX'
_diffrn_measurement_method '\f and \w'
_diffrn_radiation_monochromator graphite
_diffrn_radiation_source 'fine-focus sealed tube'
_diffrn_radiation_type MoK\a
_diffrn_radiation_wavelength 0.71073
_diffrn_reflns_av_R_equivalents 0.089
_diffrn_reflns_av_sigmaI/netI 0.068
_diffrn_reflns_limit_h_max 29
_diffrn_reflns_limit_h_min -29
_diffrn_reflns_limit_k_max 30
_diffrn_reflns_limit_k_min -29
_diffrn_reflns_limit_l_max 32
_diffrn_reflns_limit_l_min -30
_diffrn_reflns_number 36814
_diffrn_reflns_theta_full 27.5
_diffrn_reflns_theta_max 27.5
_diffrn_reflns_theta_min 1.3
_diffrn_standards_decay_% 0
_diffrn_standards_interval_count 0
_diffrn_standards_interval_time 0
_diffrn_standards_number 0
_exptl_absorpt_coefficient_mu 0.520
_exptl_absorpt_correction_T_max 1.000
_exptl_absorpt_correction_T_min 0.925
_exptl_absorpt_correction_type multi-scan
_exptl_absorpt_process_details '(SADABS; Sheldrick, 1996)'
_exptl_crystal_colour Colorless
_exptl_crystal_density_diffrn 1.458
_exptl_crystal_density_method 'not measured'
_exptl_crystal_description Diamondoid
_exptl_crystal_F_000 5214
_exptl_crystal_size_max 0.20
_exptl_crystal_size_mid 0.15
_exptl_crystal_size_min 0.10
_refine_diff_density_max 1.14
_refine_diff_density_min -0.49
_refine_ls_extinction_method none
_refine_ls_goodness_of_fit_ref 1.18
_refine_ls_hydrogen_treatment constr
_refine_ls_matrix_type full
_refine_ls_number_parameters 329
_refine_ls_number_reflns 5929
_refine_ls_number_restraints 12
_refine_ls_restrained_S_all 1.18
_refine_ls_R_factor_all 0.093
_refine_ls_R_factor_gt 0.062
_refine_ls_shift/su_max 0.001
_refine_ls_shift/su_mean 0.000
_refine_ls_structure_factor_coef Fsqd
_refine_ls_weighting_details 'calc w=1/[\s^2^(Fo^2^)+(0.1P)^2^] where P=(Fo^2^+2Fc^2^)/3'
_refine_ls_weighting_scheme calc
_refine_ls_wR_factor_gt 0.175
_refine_ls_wR_factor_ref 0.194
_reflns_number_gt 4200
_reflns_number_total 5929
_reflns_threshold_expression I>2\s(I)
_cod_data_source_file tk2251.cif
_cod_data_source_block I
_cod_depositor_comments
;
The following automatic conversions were performed:
'_symmetry_cell_setting' value 'Hexagonal' changed to 'hexagonal'
according to '/home/saulius/struct/CIF-dictionaries/cif_core.dic'
dictionary named 'cif_core.dic' version 2.4.1 from
2010-06-29.

'_exptl_absorpt_correction_type' value 'Multi-scan' changed
to 'multi-scan' according to
'/home/saulius/struct/CIF-dictionaries/cif_core.dic' dictionary named
'cif_core.dic' version 2.4.1 from 2010-06-29.

Automatic conversion script
Id: cif_fix_enum 1527 2010-12-29 10:47:43Z saulius 

The following automatic conversions were performed:

'_symmetry_cell_setting' value 'Hexagonal' changed to 'hexagonal'
according to /home/saulius/struct/CIF-dictionaries/cif_core.dic
dictionary named 'cif_core.dic' version 2.4.1 from
2010-06-29.

'_exptl_absorpt_correction_type' value 'Multi-scan'
changed to 'multi-scan' according to
/home/saulius/struct/CIF-dictionaries/cif_core.dic dictionary named
'cif_core.dic' version 2.4.1 from 2010-06-29.

Automatic conversion script
Id: cif_fix_values 1715 2011-07-08 13:25:40Z adriana 
;
_cod_original_cell_volume 11610.0(10)
_cod_original_sg_symbol_H-M 'R -3'
_cod_database_code 2218259
_cod_database_fobs_code 2218259

loop_
_symmetry_equiv_pos_as_xyz
'x, y, z'
'-y, x-y, z'
'-x+y, -x, z'
'x+2/3, y+1/3, z+1/3'
'-y+2/3, x-y+1/3, z+1/3'
'-x+y+2/3, -x+1/3, z+1/3'
'x+1/3, y+2/3, z+2/3'
'-y+1/3, x-y+2/3, z+2/3'
'-x+y+1/3, -x+2/3, z+2/3'
'-x, -y, -z'
'y, -x+y, -z'
'x-y, x, -z'
'-x+2/3, -y+1/3, -z+1/3'
'y+2/3, -x+y+1/3, -z+1/3'
'x-y+2/3, x+1/3, -z+1/3'
'-x+1/3, -y+2/3, -z+2/3'
'y+1/3, -x+y+2/3, -z+2/3'
'x-y+1/3, x+2/3, -z+2/3'

loop_
_atom_site_type_symbol
_atom_site_label
_atom_site_fract_x
_atom_site_fract_y
_atom_site_fract_z
_atom_site_U_iso_or_equiv
_atom_site_adp_type
_atom_site_calc_flag
_atom_site_refinement_flags
_atom_site_occupancy
_atom_site_disorder_assembly
_atom_site_disorder_group
Cl Cl1 0.3613(6) 0.7404(8) 0.1620(5) 0.0398(13) Uani d PD 0.17 A -1
Cl Cl2 0.2520(7) 0.6046(7) 0.1699(7) 0.0398(13) Uani d PD 0.17 A -1
Cl Cl3 0.3839(7) 0.6288(7) 0.1538(7) 0.0398(13) Uani d PD 0.17 A -1
S S1 0.23386(5) 0.27581(5) 0.07002(4) 0.0297(3) Uani d . 1 . .
S S2 0.07625(5) 0.35610(5) 0.07921(4) 0.0307(3) Uani d . 1 . .
S S3 0.22138(5) 0.41664(5) -0.09462(4) 0.0308(3) Uani d . 1 . .
S S4 0.03527(5) -0.10870(5) 0.16513(4) 0.0260(2) Uani d . 1 . .
P P1 0.21057(5) 0.38934(5) 0.02920(4) 0.0231(2) Uani d . 1 . .
P P2 0.0000 0.0000 0.13345(6) 0.0185(3) Uani d S 1 . .
C C1 0.29317(18) 0.39837(19) 0.02368(14) 0.0241(8) Uani d . 1 . .
C C2 0.34626(18) 0.45189(19) -0.00033(15) 0.0268(8) Uani d . 1 . .
H H2 0.3415 0.4884 -0.0121 0.032 Uiso calc R 1 . .
C C3 0.4062(2) 0.4540(2) -0.00774(15) 0.0302(9) Uani d . 1 . .
H H3 0.4417 0.4910 -0.0255 0.036 Uiso calc R 1 . .
C C4 0.41479(19) 0.4038(2) 0.01014(16) 0.0304(9) Uani d . 1 . .
H H4 0.4567 0.4062 0.0055 0.036 Uiso calc R 1 . .
C C5 0.36333(19) 0.3492(2) 0.03509(15) 0.0286(9) Uani d . 1 . .
H H5 0.3701 0.3143 0.0480 0.034 Uiso calc R 1 . .
C C6 0.30210(18) 0.34504(18) 0.04128(14) 0.0243(8) Uani d . 1 . .
C C7 0.2637(2) 0.2188(2) 0.07750(18) 0.0359(10) Uani d . 1 . .
H H7A 0.2267 0.1749 0.0880 0.054 Uiso calc R 1 . .
H H7B 0.2985 0.2353 0.1049 0.054 Uiso calc R 1 . .
H H7C 0.2824 0.2147 0.0437 0.054 Uiso calc R 1 . .
C C8 0.20467(18) 0.39982(18) 0.10092(15) 0.0233(8) Uani d . 1 . .
C C9 0.2594(2) 0.4248(2) 0.13414(16) 0.0347(10) Uani d . 1 . .
H H9 0.3029 0.4425 0.1194 0.042 Uiso calc R 1 . .
C C10 0.2520(2) 0.4246(3) 0.18775(17) 0.0403(11) Uani d . 1 . .
H H10 0.2904 0.4399 0.2098 0.048 Uiso calc R 1 . .
C C11 0.1919(3) 0.4032(2) 0.21056(17) 0.0413(11) Uani d . 1 . .
H H11 0.1881 0.4050 0.2481 0.050 Uiso calc R 1 . .
C C12 0.1353(2) 0.3784(2) 0.17813(16) 0.0316(9) Uani d . 1 . .
H H12 0.0922 0.3619 0.1934 0.038 Uiso calc R 1 . .
C C13 0.14268(19) 0.37816(18) 0.12409(16) 0.0257(8) Uani d . 1 . .
C C14 0.0046(2) 0.3277(2) 0.1209(2) 0.0464(13) Uani d . 1 . .
H H14A -0.0357 0.3098 0.0989 0.070 Uiso calc R 1 . .
H H14B 0.0087 0.3652 0.1421 0.070 Uiso calc R 1 . .
H H14C 0.0015 0.2926 0.1447 0.070 Uiso calc R 1 . .
C C15 0.22337(17) 0.46852(18) 0.00343(15) 0.0243(8) Uani d . 1 . .
C C16 0.22705(18) 0.51897(19) 0.03555(16) 0.0279(9) Uani d . 1 . .
H H16 0.2279 0.5141 0.0730 0.034 Uiso calc R 1 . .
C C17 0.2295(2) 0.5742(2) 0.01652(17) 0.0376(10) Uani d . 1 . .
H H17 0.2304 0.6067 0.0402 0.045 Uiso calc R 1 . .
C C18 0.2308(2) 0.5838(2) -0.03719(17) 0.0327(9) Uani d . 1 . .
H H18 0.2337 0.6235 -0.0509 0.039 Uiso calc R 1 . .
C C19 0.22791(19) 0.53560(19) -0.07160(17) 0.0290(9) Uani d . 1 . .
H H19 0.2290 0.5422 -0.1090 0.035 Uiso calc R 1 . .
C C20 0.22342(17) 0.47825(18) -0.05158(15) 0.0241(8) Uani d . 1 . .
C C21 0.1884(2) 0.4301(2) -0.15450(15) 0.0305(9) Uani d . 1 . .
H H21A 0.1774 0.3932 -0.1792 0.046 Uiso calc R 1 . .
H H21B 0.2219 0.4723 -0.1708 0.046 Uiso calc R 1 . .
H H21C 0.1480 0.4322 -0.1464 0.046 Uiso calc R 1 . .
C C22 0.06906(16) -0.00245(17) 0.10086(14) 0.0181(7) Uani d . 1 . .
C C23 0.10721(17) 0.04262(17) 0.06167(14) 0.0209(7) Uani d . 1 . .
H H23 0.0951 0.0739 0.0491 0.025 Uiso calc R 1 . .
C C24 0.16278(17) 0.04311(17) 0.04031(14) 0.0202(7) Uani d . 1 . .
H H24 0.1887 0.0748 0.0137 0.024 Uiso calc R 1 . .
C C25 0.17988(18) -0.00197(18) 0.05765(14) 0.0225(8) Uani d . 1 . .
H H25 0.2178 -0.0020 0.0430 0.027 Uiso calc R 1 . .
C C26 0.14256(17) -0.04786(18) 0.09647(14) 0.0223(8) Uani d . 1 . .
H H26 0.1550 -0.0792 0.1081 0.027 Uiso calc R 1 . .
C C27 0.08693(17) -0.04882(17) 0.11873(14) 0.0204(7) Uani d . 1 . .
C C28 0.08728(19) -0.13719(19) 0.19390(15) 0.0273(8) Uani d . 1 . .
H H28A 0.0631 -0.1686 0.2228 0.041 Uiso calc R 1 . .
H H28B 0.1280 -0.0989 0.2080 0.041 Uiso calc R 1 . .
H H28C 0.0993 -0.1597 0.1667 0.041 Uiso calc R 1 . .
C C29 0.3291(7) 0.6581(8) 0.1414(7) 0.032(5) Uani d PDU 0.17 A -1
H H29 0.3225 0.6570 0.1020 0.038 Uiso calc PR 0.17 A -1

loop_
_atom_site_aniso_label
_atom_site_aniso_U_11
_atom_site_aniso_U_22
_atom_site_aniso_U_33
_atom_site_aniso_U_12
_atom_site_aniso_U_13
_atom_site_aniso_U_23
Cl1 0.055(4) 0.037(5) 0.028(5) 0.024(3) 0.006(3) 0.003(2)
Cl2 0.055(4) 0.037(5) 0.028(5) 0.024(3) 0.006(3) 0.003(2)
Cl3 0.055(4) 0.037(5) 0.028(5) 0.024(3) 0.006(3) 0.003(2)
S1 0.0303(5) 0.0261(5) 0.0302(6) 0.0122(4) 0.0060(4) 0.0036(4)
S2 0.0232(5) 0.0291(5) 0.0390(6) 0.0125(4) -0.0012(4) -0.0026(4)
S3 0.0447(6) 0.0364(6) 0.0198(5) 0.0268(5) -0.0003(4) 0.0004(4)
S4 0.0226(5) 0.0253(5) 0.0301(6) 0.0121(4) 0.0043(4) 0.0102(4)
P1 0.0226(5) 0.0268(5) 0.0186(5) 0.0114(4) 0.0006(4) 0.0006(4)
P2 0.0195(5) 0.0195(5) 0.0166(8) 0.0097(2) 0.000 0.000
C1 0.0242(19) 0.031(2) 0.0183(19) 0.0145(16) 0.0002(14) -0.0035(15)
C2 0.026(2) 0.026(2) 0.023(2) 0.0084(16) -0.0042(15) -0.0034(15)
C3 0.031(2) 0.032(2) 0.025(2) 0.0142(18) 0.0017(17) -0.0015(17)
C4 0.0223(19) 0.034(2) 0.031(2) 0.0114(17) -0.0014(16) -0.0081(17)
C5 0.030(2) 0.035(2) 0.024(2) 0.0191(18) 0.0000(16) -0.0044(16)
C6 0.028(2) 0.0250(19) 0.0163(19) 0.0112(16) -0.0056(15) -0.0038(15)
C7 0.036(2) 0.029(2) 0.041(3) 0.0158(19) -0.0034(19) 0.0022(18)
C8 0.0282(19) 0.0280(19) 0.0192(19) 0.0181(17) 0.0027(15) 0.0035(15)
C9 0.029(2) 0.055(3) 0.026(2) 0.025(2) -0.0013(17) -0.0074(19)
C10 0.043(3) 0.078(3) 0.026(2) 0.050(3) -0.0058(19) -0.003(2)
C11 0.074(3) 0.055(3) 0.018(2) 0.050(3) 0.001(2) 0.0003(19)
C12 0.048(2) 0.036(2) 0.022(2) 0.029(2) 0.0137(18) 0.0120(17)
C13 0.031(2) 0.0224(19) 0.029(2) 0.0171(16) 0.0040(16) 0.0039(15)
C14 0.031(2) 0.035(2) 0.074(4) 0.016(2) 0.019(2) 0.002(2)
C15 0.0212(18) 0.0258(19) 0.027(2) 0.0123(16) -0.0007(15) -0.0003(15)
C16 0.030(2) 0.029(2) 0.020(2) 0.0112(17) -0.0014(16) -0.0098(16)
C17 0.043(3) 0.033(2) 0.033(3) 0.017(2) 0.000(2) -0.0094(19)
C18 0.034(2) 0.029(2) 0.036(2) 0.0163(18) -0.0002(18) 0.0026(18)
C19 0.030(2) 0.033(2) 0.025(2) 0.0169(18) 0.0003(16) 0.0043(17)
C20 0.0192(18) 0.0257(19) 0.027(2) 0.0110(15) -0.0006(15) -0.0027(16)
C21 0.035(2) 0.038(2) 0.022(2) 0.0209(19) -0.0017(17) -0.0005(17)
C22 0.0165(16) 0.0204(17) 0.0174(18) 0.0092(14) -0.0027(13) -0.0026(14)
C23 0.0232(18) 0.0244(18) 0.0173(19) 0.0135(15) -0.0037(14) -0.0009(14)
C24 0.0208(17) 0.0188(17) 0.0174(18) 0.0072(14) 0.0005(14) -0.0008(14)
C25 0.0216(18) 0.0274(19) 0.0178(19) 0.0117(15) 0.0020(14) -0.0002(15)
C26 0.0232(18) 0.0216(18) 0.023(2) 0.0118(15) -0.0017(15) 0.0010(15)
C27 0.0187(17) 0.0180(17) 0.0198(19) 0.0058(14) -0.0022(14) -0.0009(14)
C28 0.032(2) 0.031(2) 0.024(2) 0.0200(18) -0.0015(16) 0.0055(16)
C29 0.035(8) 0.027(9) 0.035(7) 0.018(7) 0.004(10) -0.018(8)

loop_
_atom_type_symbol
_atom_type_description
_atom_type_scat_dispersion_real
_atom_type_scat_dispersion_imag
_atom_type_scat_source
C C 0.0033 0.0016 'International Tables Vol C Tables 4.2.6.8 and 6.1.1.4'
H H 0.0000 0.0000 'International Tables Vol C Tables 4.2.6.8 and 6.1.1.4'
D D 0.0000 0.0000 'International Tables Vol C Tables 4.2.6.8 and 6.1.1.4'
P P 0.1023 0.0942 'International Tables Vol C Tables 4.2.6.8 and 6.1.1.4'
S S 0.1246 0.1234 'International Tables Vol C Tables 4.2.6.8 and 6.1.1.4'
Cl Cl 0.1484 0.1585 'International Tables Vol C Tables 4.2.6.8 and 6.1.1.4'

loop_
_geom_angle_atom_site_label_1
_geom_angle_atom_site_label_2
_geom_angle_atom_site_label_3
_geom_angle_site_symmetry_1
_geom_angle_site_symmetry_3
_geom_angle
C7 S1 C6 . . 102.45(19)
C14 S2 C13 . . 104.0(2)
C21 S3 C20 . . 102.65(18)
C27 S4 C28 . . 104.09(17)
C1 P1 C15 . . 102.93(17)
C1 P1 C8 . . 101.70(16)
C15 P1 C8 . . 101.72(17)
C22 P2 C22 3 . 101.27(14)
C22 P2 C22 3 2 101.27(14)
C22 P2 C22 . 2 101.27(14)
C2 C1 C6 . . 117.9(3)
C2 C1 P1 . . 123.4(3)
C6 C1 P1 . . 118.5(3)
C3 C2 C1 . . 121.5(4)
C3 C2 H2 . . 119.2
C1 C2 H2 . . 119.2
C4 C3 C2 . . 120.3(4)
C4 C3 H3 . . 119.9
C2 C3 H3 . . 119.9
C3 C4 C5 . . 120.6(4)
C3 C4 H4 . . 119.7
C5 C4 H4 . . 119.7
C4 C5 C6 . . 120.0(4)
C4 C5 H5 . . 120.0
C6 C5 H5 . . 120.0
C5 C6 C1 . . 119.7(4)
C5 C6 S1 . . 122.4(3)
C1 C6 S1 . . 117.9(3)
S1 C7 H7A . . 109.5
S1 C7 H7B . . 109.5
H7A C7 H7B . . 109.5
S1 C7 H7C . . 109.5
H7A C7 H7C . . 109.5
H7B C7 H7C . . 109.5
C13 C8 C9 . . 117.5(4)
C13 C8 P1 . . 119.8(3)
C9 C8 P1 . . 122.6(3)
C10 C9 C8 . . 120.8(4)
C10 C9 H9 . . 119.6
C8 C9 H9 . . 119.6
C11 C10 C9 . . 121.9(4)
C11 C10 H10 . . 119.0
C9 C10 H10 . . 119.0
C10 C11 C12 . . 118.9(4)
C10 C11 H11 . . 120.5
C12 C11 H11 . . 120.5
C11 C12 C13 . . 119.2(4)
C11 C12 H12 . . 120.4
C13 C12 H12 . . 120.4
C8 C13 C12 . . 121.6(4)
C8 C13 S2 . . 115.3(3)
C12 C13 S2 . . 123.0(3)
S2 C14 H14A . . 109.5
S2 C14 H14B . . 109.5
H14A C14 H14B . . 109.5
S2 C14 H14C . . 109.5
H14A C14 H14C . . 109.5
H14B C14 H14C . . 109.5
C16 C15 C20 . . 116.5(3)
C16 C15 P1 . . 123.3(3)
C20 C15 P1 . . 120.0(3)
C17 C16 C15 . . 123.3(4)
C17 C16 H16 . . 118.3
C15 C16 H16 . . 118.3
C16 C17 C18 . . 119.7(4)
C16 C17 H17 . . 120.1
C18 C17 H17 . . 120.1
C17 C18 C19 . . 119.9(4)
C17 C18 H18 . . 120.1
C19 C18 H18 . . 120.1
C20 C19 C18 . . 119.8(4)
C20 C19 H19 . . 120.1
C18 C19 H19 . . 120.1
C19 C20 C15 . . 120.7(4)
C19 C20 S3 . . 120.7(3)
C15 C20 S3 . . 118.5(3)
S3 C21 H21A . . 109.5
S3 C21 H21B . . 109.5
H21A C21 H21B . . 109.5
S3 C21 H21C . . 109.5
H21A C21 H21C . . 109.5
H21B C21 H21C . . 109.5
C23 C22 C27 . . 118.9(3)
C23 C22 P2 . . 122.4(3)
C27 C22 P2 . . 118.5(3)
C24 C23 C22 . . 121.4(3)
C24 C23 H23 . . 119.3
C22 C23 H23 . . 119.3
C25 C24 C23 . . 119.5(3)
C25 C24 H24 . . 120.2
C23 C24 H24 . . 120.2
C24 C25 C26 . . 120.4(3)
C24 C25 H25 . . 119.8
C26 C25 H25 . . 119.8
C25 C26 C27 . . 120.9(3)
C25 C26 H26 . . 119.5
C27 C26 H26 . . 119.5
C26 C27 C22 . . 118.8(3)
C26 C27 S4 . . 122.8(3)
C22 C27 S4 . . 118.3(3)
S4 C28 H28A . . 109.5
S4 C28 H28B . . 109.5
H28A C28 H28B . . 109.5
S4 C28 H28C . . 109.5
H28A C28 H28C . . 109.5
H28B C28 H28C . . 109.5
Cl1 C29 Cl3 . . 112.2(7)
Cl1 C29 Cl2 . . 112.4(7)
Cl3 C29 Cl2 . . 109.7(7)
Cl1 C29 H29 . . 107.5
Cl3 C29 H29 . . 107.5
Cl2 C29 H29 . . 107.5

loop_
_geom_bond_atom_site_label_1
_geom_bond_atom_site_label_2
_geom_bond_site_symmetry_2
_geom_bond_distance
Cl1 C29 . 1.737(9)
Cl2 C29 . 1.736(9)
Cl3 C29 . 1.736(9)
S1 C7 . 1.776(4)
S1 C6 . 1.744(4)
S2 C14 . 1.783(4)
S2 C13 . 1.762(4)
S3 C21 . 1.783(4)
S3 C20 . 1.769(4)
S4 C27 . 1.745(4)
S4 C28 . 1.786(4)
P1 C1 . 1.817(4)
P1 C15 . 1.819(4)
P1 C8 . 1.834(4)
P2 C22 3 1.819(3)
P2 C22 . 1.819(3)
P2 C22 2 1.819(3)
C1 C2 . 1.371(5)
C1 C6 . 1.417(5)
C2 C3 . 1.373(5)
C2 H2 . 0.9500
C3 C4 . 1.346(6)
C3 H3 . 0.9500
C4 C5 . 1.378(5)
C4 H4 . 0.9500
C5 C6 . 1.377(5)
C5 H5 . 0.9500
C7 H7A . 0.9800
C7 H7B . 0.9800
C7 H7C . 0.9800
C8 C13 . 1.387(5)
C8 C9 . 1.378(5)
C9 C10 . 1.358(6)
C9 H9 . 0.9500
C10 C11 . 1.347(6)
C10 H10 . 0.9500
C11 C12 . 1.398(6)
C11 H11 . 0.9500
C12 C13 . 1.370(5)
C12 H12 . 0.9500
C14 H14A . 0.9800
C14 H14B . 0.9800
C14 H14C . 0.9800
C15 C16 . 1.385(5)
C15 C20 . 1.401(5)
C16 C17 . 1.337(6)
C16 H16 . 0.9500
C17 C18 . 1.367(6)
C17 H17 . 0.9500
C18 C19 . 1.385(6)
C18 H18 . 0.9500
C19 C20 . 1.371(5)
C19 H19 . 0.9500
C21 H21A . 0.9800
C21 H21B . 0.9800
C21 H21C . 0.9800
C22 C23 . 1.383(5)
C22 C27 . 1.400(5)
C23 C24 . 1.386(5)
C23 H23 . 0.9500
C24 C25 . 1.357(5)
C24 H24 . 0.9500
C25 C26 . 1.380(5)
C25 H25 . 0.9500
C26 C27 . 1.391(5)
C26 H26 . 0.9500
C28 H28A . 0.9800
C28 H28B . 0.9800
C28 H28C . 0.9800
C29 H29 . 1.0000

loop_
_geom_torsion_atom_site_label_1
_geom_torsion_atom_site_label_2
_geom_torsion_atom_site_label_3
_geom_torsion_atom_site_label_4
_geom_torsion_site_symmetry_1
_geom_torsion
C15 P1 C1 C2 . -6.0(4)
C8 P1 C1 C2 . -111.1(3)
C15 P1 C1 C6 . 179.1(3)
C8 P1 C1 C6 . 74.0(3)
C6 C1 C2 C3 . 0.6(6)
P1 C1 C2 C3 . -174.3(3)
C1 C2 C3 C4 . -2.1(6)
C2 C3 C4 C5 . 1.3(6)
C3 C4 C5 C6 . 0.9(6)
C4 C5 C6 C1 . -2.4(6)
C4 C5 C6 S1 . 177.3(3)
C2 C1 C6 C5 . 1.6(5)
P1 C1 C6 C5 . 176.7(3)
C2 C1 C6 S1 . -178.1(3)
P1 C1 C6 S1 . -3.0(4)
C7 S1 C6 C5 . -7.1(4)
C7 S1 C6 C1 . 172.6(3)
C1 P1 C8 C13 . -161.9(3)
C15 P1 C8 C13 . 92.1(3)
C1 P1 C8 C9 . 13.9(4)
C15 P1 C8 C9 . -92.2(4)
C13 C8 C9 C10 . 3.6(6)
P1 C8 C9 C10 . -172.2(3)
C8 C9 C10 C11 . -3.3(7)
C9 C10 C11 C12 . 2.3(7)
C10 C11 C12 C13 . -1.7(6)
C9 C8 C13 C12 . -3.1(6)
P1 C8 C13 C12 . 172.8(3)
C9 C8 C13 S2 . 172.8(3)
P1 C8 C13 S2 . -11.3(4)
C11 C12 C13 C8 . 2.2(6)
C11 C12 C13 S2 . -173.4(3)
C14 S2 C13 C8 . 177.7(3)
C14 S2 C13 C12 . -6.5(4)
C1 P1 C15 C16 . -104.6(3)
C8 P1 C15 C16 . 0.5(4)
C1 P1 C15 C20 . 81.7(3)
C8 P1 C15 C20 . -173.2(3)
C20 C15 C16 C17 . 1.0(6)
P1 C15 C16 C17 . -172.9(3)
C15 C16 C17 C18 . -2.3(6)
C16 C17 C18 C19 . 1.5(6)
C17 C18 C19 C20 . 0.3(6)
C18 C19 C20 C15 . -1.6(6)
C18 C19 C20 S3 . -178.7(3)
C16 C15 C20 C19 . 0.9(5)
P1 C15 C20 C19 . 175.0(3)
C16 C15 C20 S3 . 178.1(3)
P1 C15 C20 S3 . -7.8(4)
C21 S3 C20 C19 . -25.5(4)
C21 S3 C20 C15 . 157.3(3)
C22 P2 C22 C23 3 103.4(2)
C22 P2 C22 C23 2 -0.7(3)
C22 P2 C22 C27 3 -81.1(4)
C22 P2 C22 C27 2 174.9(3)
C27 C22 C23 C24 . -0.6(5)
P2 C22 C23 C24 . 174.9(3)
C22 C23 C24 C25 . 0.8(5)
C23 C24 C25 C26 . -0.3(5)
C24 C25 C26 C27 . -0.2(5)
C25 C26 C27 C22 . 0.3(5)
C25 C26 C27 S4 . 176.2(3)
C23 C22 C27 C26 . 0.1(5)
P2 C22 C27 C26 . -175.6(3)
C23 C22 C27 S4 . -176.0(3)
P2 C22 C27 S4 . 8.3(4)
C28 S4 C27 C26 . 23.3(4)
C28 S4 C27 C22 . -160.7(3)
